data_2008463
loop_
_publ_author_name
'Beuchet, Pierre'
'L\'eger, Jean-Michel'
'Varache-Lemb\'ege, Martine'
'Nuhrich, Alain'

_publ_section_title
;
 Tautomerism in a 2,4-dichlorobenzenesulfonamide derived from
 2-amino-4-(2,5-dimethoxyphenyl)thiazole
;
_journal_issue 5
_journal_name_full 'Acta Crystallographica Section C'
_journal_page_first 791
_journal_page_last 794
_journal_paper_doi 10.1107/S0108270198017922
_journal_volume 55
_journal_year 1999
_chemical_formula_moiety 'C17 H14 Cl2 N2 O4 S2'
_chemical_formula_sum 'C17 H14 Cl2 N2 O4 S2'
_chemical_formula_weight 445.32
_chemical_melting_point 422.1(10)
_chemical_name_systematic
;
N-[2,3-dihydro-4-(2,5-Dimethoxyphenyl)thiazol-2-ylidene]-2,4-
dichlorobenzenesulfonamide.
;
_space_group_IT_number 2
_symmetry_cell_setting triclinic
_symmetry_space_group_name_Hall '-P 1'
_symmetry_space_group_name_H-M 'P -1'
_audit_creation_method SHELXL
_cell_angle_alpha 63.540(10)
_cell_angle_beta 88.970(10)
_cell_angle_gamma 79.890(10)
_cell_formula_units_Z 4
_cell_length_a 12.3690(10)
_cell_length_b 12.9980(10)
_cell_length_c 13.3900(10)
_cell_measurement_reflns_used 25
_cell_measurement_temperature 296(2)
_cell_measurement_theta_max 64.94
_cell_measurement_theta_min 3.64
_cell_volume 1892.9(3)
_computing_cell_refinement 'CAD-4 Software'
_computing_data_collection 'CAD-4 Software (Enraf-Nonius, 1989)'
_computing_data_reduction 'CAD-4 Software'
_computing_structure_refinement 'SHELXL93 (Sheldrick, 1993)'
_computing_structure_solution 'SHELXS86 (Sheldrick, 1990)'
_diffrn_ambient_temperature 296(2)
_diffrn_measurement_device 'Enraf-Nonius CAD-4'
_diffrn_measurement_method \w-2\q
_diffrn_radiation_monochromator graphite
_diffrn_radiation_source 'fine-focus sealed tube'
_diffrn_radiation_type CuK\a
_diffrn_radiation_wavelength 1.54178
_diffrn_reflns_av_R_equivalents 0.013
_diffrn_reflns_av_sigmaI/netI 0.0353
_diffrn_reflns_limit_h_max 14
_diffrn_reflns_limit_h_min -14
_diffrn_reflns_limit_k_max 15
_diffrn_reflns_limit_k_min 0
_diffrn_reflns_limit_l_max 14
_diffrn_reflns_limit_l_min -13
_diffrn_reflns_number 6620
_diffrn_reflns_theta_max 64.94
_diffrn_reflns_theta_min 3.64
_diffrn_standards_decay_% 0
_diffrn_standards_interval_time 90
_diffrn_standards_number 2
_exptl_absorpt_coefficient_mu 5.393
_exptl_absorpt_correction_T_max 0.583
_exptl_absorpt_correction_T_min 0.486
_exptl_absorpt_correction_type '\y scan (North et al., 1968)'
_exptl_crystal_colour white
_exptl_crystal_density_diffrn 1.563
_exptl_crystal_density_method 'not measured'
_exptl_crystal_description prism
_exptl_crystal_F_000 912
_exptl_crystal_size_max 0.15
_exptl_crystal_size_mid 0.12
_exptl_crystal_size_min 0.10
_refine_diff_density_max 0.318
_refine_diff_density_min -0.301
_refine_ls_extinction_coef 0.0145(15)
_refine_ls_extinction_method SHELXL93
_refine_ls_goodness_of_fit_all 1.043
_refine_ls_goodness_of_fit_obs 1.088
_refine_ls_hydrogen_treatment noref
_refine_ls_matrix_type full
_refine_ls_number_parameters 488
_refine_ls_number_reflns 6303
_refine_ls_number_restraints 0
_refine_ls_restrained_S_all 1.044
_refine_ls_restrained_S_obs 1.088
_refine_ls_R_factor_all 0.070
_refine_ls_R_factor_obs .041
_refine_ls_shift/esd_max -0.029
_refine_ls_shift/esd_mean 0.005
_refine_ls_structure_factor_coef Fsqd
_refine_ls_weighting_details 'w = 1/[\s^2^(Fo^2^)+(0.0782P)^2^+2.2037P] where P = (Fo^2^+2Fc^2^)/3'
_refine_ls_weighting_scheme calc
_refine_ls_wR_factor_all 0.101
_refine_ls_wR_factor_obs .134
_reflns_number_observed 4512
_reflns_number_total 6303
_reflns_observed_criterion I>2\s(I)
_cod_data_source_file gs1030.cif
_cod_data_source_block GS1030
_cod_depositor_comments
;
The following automatic conversions were performed:

'_chemical_melting_point' value '148-150 \%C' was changed to
'422.1(10)' - it was converted from degrees Celsius(C) to Kelvins(K),
the average value was taken and precision was estimated.

Automatic conversion script
Id: cif_fix_values 1646 2011-03-28 12:23:43Z adriana 

The following automatic conversions were performed:

'_chemical_melting_point' value '148-150 \%C' was changed to
'422.1(10)' - it was converted from degrees Celsius(C) to Kelvins(K),
the average value was taken and precision was estimated.

Automatic conversion script
Id: cif_fix_values 1715 2011-07-08 13:25:40Z adriana 

The following automatic conversions were performed:

'_refine_ls_weighting_scheme' value 'w =
1/[\s^2^(Fo^2^)+(0.0782P)^2^+2.2037P] where P = (Fo^2^+2Fc^2^)/3' was
changed to 'calc'. New tag '_refine_ls_weighting_details' was
created. The value of the new tag was set to 'w =
1/[\s^2^(Fo^2^)+(0.0782P)^2^+2.2037P] where P = (Fo^2^+2Fc^2^)/3'.

Automatic conversion script
Id: cif_fix_values 3143 2015-03-26 13:38:13Z robertas 
;
_cod_database_code 2008463

loop_
_symmetry_equiv_pos_as_xyz
'x, y, z'
'-x, -y, -z'

loop_
_atom_site_aniso_label
_atom_site_aniso_U_11
_atom_site_aniso_U_22
_atom_site_aniso_U_33
_atom_site_aniso_U_12
_atom_site_aniso_U_13
_atom_site_aniso_U_23
C1 .033(2) .037(2) .056(2) -.0056(13) .0050(14) -.018(2)
C2 .042(2) .037(2) .057(2) -.0068(14) .0069(15) -.018(2)
C3 .041(2) .056(2) .081(3) -.007(2) .016(2) -.030(2)
C4 .031(2) .072(3) .112(4) -.011(2) .008(2) -.047(3)
C5 .040(2) .067(2) .092(3) -.013(2) .002(2) -.045(2)
C6 .037(2) .055(2) .067(2) -.008(2) .005(2) -.032(2)
C7 .036(2) .038(2) .046(2) -.0049(13) .0016(13) -.0185(15)
N8 .0295(13) .0401(14) .049(2) -.0020(11) .0023(11) -.0244(12)
C9 .032(2) .044(2) .040(2) .0006(13) -.0004(12) -.0201(14)
S10 .0325(4) .0473(5) .0809(6) .0029(3) .0008(4) -.0357(5)
C11 .038(2) .043(2) .075(2) -.0032(14) .002(2) -.030(2)
N12 .0289(13) .0451(15) .061(2) -.0034(11) .0025(12) -.0281(14)
S13 .0301(4) .0465(4) .0437(5) -.0029(3) -.0008(3) -.0192(4)
O14 .0485(14) .0583(15) .0436(13) -.0071(11) -.0022(10) -.0102(12)
O15 .0334(11) .0584(14) .066(2) -.0016(10) .0025(10) -.0361(13)
C16 .032(2) .044(2) .048(2) -.0034(13) .0001(13) -.020(2)
C17 .051(2) .048(2) .063(2) -.005(2) -.010(2) -.017(2)
C18 .066(3) .057(2) .093(3) -.011(2) -.011(2) -.042(2)
C19 .043(2) .073(3) .075(3) -.002(2) -.003(2) -.050(2)
C20 .061(2) .079(3) .050(2) -.008(2) -.005(2) -.030(2)
C21 .052(2) .051(2) .048(2) -.011(2) -.001(2) -.017(2)
O22 .0474(13) .0525(14) .066(2) -.0072(11) .0136(11) -.0326(13)
C23 .064(3) .082(3) .085(3) -.009(2) .024(2) -.055(3)
O24 .047(2) .114(3) .144(3) -.017(2) -.001(2) -.090(2)
C25 .077(3) .069(3) .094(3) -.025(2) .004(2) -.042(3)
Cl26 .0777(7) .1292(11) .1078(9) -.0121(7) -.0105(6) -.0908(9)
Cl27 .1272(10) .0684(7) .0605(7) -.0470(7) -.0178(6) .0001(5)
C51 .046(2) .043(2) .043(2) -.0051(15) .0027(14) -.018(2)
C52 .053(2) .047(2) .049(2) -.005(2) .001(2) -.025(2)
C53 .047(2) .070(2) .070(3) -.001(2) .009(2) -.039(2)
C54 .046(2) .064(2) .063(2) -.011(2) .007(2) -.030(2)
C55 .053(2) .046(2) .046(2) -.013(2) .007(2) -.018(2)
C56 .052(2) .044(2) .050(2) -.009(2) .009(2) -.024(2)
C57 .048(2) .047(2) .054(2) -.0091(15) .005(2) -.029(2)
N58 .047(2) .062(2) .063(2) -.0136(14) .0156(14) -.041(2)
C59 .049(2) .048(2) .055(2) -.011(2) .010(2) -.028(2)
S60 .0510(5) .0926(8) .0846(7) -.0144(5) .0163(5) -.0654(7)
C61 .054(2) .084(3) .075(3) -.013(2) .010(2) -.055(2)
N62 .048(2) .073(2) .078(2) -.0183(15) .0175(15) -.052(2)
S63 .0468(5) .0559(5) .0685(6) -.0048(4) .0056(4) -.0369(5)
O64 .077(2) .052(2) .076(2) .0024(13) -.0072(15) -.0254(14)
O65 .0467(14) .091(2) .093(2) -.0082(13) .0142(13) -.068(2)
C66 .035(2) .054(2) .059(2) -.0047(15) .0034(15) -.031(2)
C67 .053(2) .055(2) .052(2) -.003(2) -.004(2) -.025(2)
C68 .056(2) .067(2) .060(2) -.009(2) .000(2) -.039(2)
C69 .055(2) .061(2) .063(2) -.016(2) .013(2) -.035(2)
C70 .067(2) .057(2) .053(2) -.012(2) .004(2) -.020(2)
C71 .043(2) .065(2) .052(2) -.008(2) .002(2) -.029(2)
O72 .0548(15) .079(2) .086(2) -.0079(13) .0099(13) -.060(2)
C73 .078(3) .076(3) .082(3) -.009(2) .017(2) -.055(3)
O74 .0554(15) .064(2) .077(2) -.0233(12) .0112(13) -.0400(14)
C75 .060(2) .074(3) .077(3) -.025(2) .009(2) -.039(2)
Cl76 .1142(10) .0736(7) .0883(8) -.0420(7) .0192(7) -.0421(6)
Cl77 .0817(7) .0950(8) .0640(7) -.0186(6) -.0169(5) -.0338(6)

loop_
_atom_site_label
_atom_site_fract_x
_atom_site_fract_y
_atom_site_fract_z
_atom_site_U_iso_or_equiv
_atom_site_thermal_displace_type
_atom_site_calc_flag
_atom_site_refinement_flags
_atom_site_occupancy
_atom_site_disorder_group
_atom_site_type_symbol
C1 -.2203(2) .1987(3) .6070(3) .0430(7) Uani d . 1 . C
C2 -.2919(3) .2457(3) .6642(3) .0466(8) Uani d . 1 . C
C3 -.4041(3) .2464(3) .6552(3) .0601(10) Uani d . 1 . C
H3 -.4527(3) .2787(3) .6920(3) .072 Uiso calc R 1 . H
C4 -.4434(3) .1994(4) .5918(4) .0695(12) Uani d . 1 . C
H4 -.5184(3) .2003(4) .5861(4) .083 Uiso calc R 1 . H
C5 -.3720(3) .1510(4) .5370(4) .0621(10) Uani d . 1 . C
C6 -.2612(3) .1516(3) .5440(3) .0516(8) Uani d . 1 . C
H6 -.2132(3) .1200(3) .5061(3) .062 Uiso calc R 1 . H
C7 -.1010(2) .1978(3) .6101(3) .0406(7) Uani d . 1 . C
N8 -.0589(2) .2930(2) .6030(2) .0385(6) Uani d . 1 . N
H8 -.1007(2) .3530(2) .6036(2) .046 Uiso calc R 1 . H
C9 .0501(2) .2868(3) .5953(3) .0387(7) Uani d . 1 . C
S10 .10715(6) .15222(8) .59877(8) .0524(2) Uani d . 1 . S
C11 -.0212(3) .1146(3) .6088(3) .0514(9) Uani d . 1 . C
H11 -.0334(3) .0443(3) .6128(3) .062 Uiso calc R 1 . H
N12 .0962(2) .3734(2) .5877(2) .0437(6) Uani d . 1 . N
S13 .21941(6) .37949(7) .55287(7) .0411(2) Uani d . 1 . S
O14 .2179(2) .4843(2) .4503(2) .0553(6) Uani d . 1 . O
O15 .2786(2) .2728(2) .5548(2) .0505(6) Uani d . 1 . O
C16 .2841(2) .4032(3) .6561(3) .0420(7) Uani d . 1 . C
C17 .3173(3) .5091(3) .6234(3) .0576(9) Uani d . 1 . C
H17 .3012(3) .5668(3) .5500(3) .069 Uiso calc R 1 . H
C18 .3740(3) .5311(4) .6976(4) .0687(11) Uani d . 1 . C
H18 .3952(3) .6030(4) .6748(4) .082 Uiso calc R 1 . H
C19 .3984(3) .4460(4) .8044(4) .0580(10) Uani d . 1 . C
C20 .3649(3) .3413(4) .8403(3) .0634(10) Uani d . 1 . C
H20 .3803(3) .2851(4) .9143(3) .076 Uiso calc R 1 . H
C21 .3078(3) .3193(3) .7660(3) .0517(8) Uani d . 1 . C
O22 -.2443(2) .2845(2) .7287(2) .0535(6) Uani d . 1 . O
C23 -.3149(3) .3428(4) .7802(4) .0718(12) Uani d . 1 . C
H23A -.2714(3) .3655(4) .8230(4) .108 Uiso calc R 1 . H
H23B -.3605(3) .2912(4) .8287(4) .108 Uiso calc R 1 . H
H23C -.3606(3) .4112(4) .7236(4) .108 Uiso calc R 1 . H
O24 -.4174(2) .1080(3) .4734(3) .0891(10) Uani d . 1 . O
C25 -.3528(4) .0081(4) .4708(4) .0761(12) Uani d . 1 . C
H25A -.3910(4) -.0150(4) .4246(4) .114 Uiso calc R 1 . H
H25B -.3398(4) -.0547(4) .5453(4) .114 Uiso calc R 1 . H
H25C -.2837(4) .0262(4) .4408(4) .114 Uiso calc R 1 . H
Cl26 .47498(10) .46991(13) .89679(11) .0915(4) Uani d . 1 . Cl
Cl27 .26871(12) .18551(10) .81404(9) .0921(4) Uani d . 1 . Cl
C51 .5832(3) .8582(3) .8439(3) .0449(8) Uani d . 1 . C
C52 .6571(3) .7965(3) .7995(3) .0488(8) Uani d . 1 . C
C53 .7663(3) .8077(3) .7958(3) .0607(10) Uani d . 1 . C
H53 .8152(3) .7666(3) .7669(3) .073 Uiso calc R 1 . H
C54 .8048(3) .8783(3) .8340(3) .0570(9) Uani d . 1 . C
H54 .8787(3) .8842(3) .8308(3) .068 Uiso calc R 1 . H
C55 .7327(3) .9401(3) .8770(3) .0487(8) Uani d . 1 . C
C56 .6236(3) .9304(3) .8799(3) .0482(8) Uani d . 1 . C
H56 .5749(3) .9737(3) .9069(3) .058 Uiso calc R 1 . H
C57 .4661(3) .8494(3) .8555(3) .0478(8) Uani d . 1 . C
N58 .4135(2) .8023(3) .7998(2) .0519(7) Uani d . 1 . N
H58 .4485(2) .7739(3) .7589(2) .062 Uiso calc R 1 . H
C59 .3056(3) .8030(3) .8123(3) .0485(8) Uani d . 1 . C
S60 .26358(8) .86245(10) .90257(9) .0664(3) Uani d . 1 . S
C61 .3948(3) .8836(4) .9165(3) .0635(10) Uani d . 1 . C
H61 .4144(3) .9156(4) .9618(3) .076 Uiso calc R 1 . H
N62 .2500(2) .7635(3) .7587(3) .0583(8) Uani d . 1 . N
S63 .11949(7) .77903(8) .76045(8) .0543(2) Uani d . 1 . S
O64 .0716(2) .8558(2) .6492(2) .0713(8) Uani d . 1 . O
O65 .0779(2) .8078(3) .8479(2) .0680(7) Uani d . 1 . O
C66 .0921(3) .6395(3) .7901(3) .0478(8) Uani d . 1 . C
C67 .0303(3) .6306(3) .7100(3) .0537(9) Uani d . 1 . C
H67 .0101(3) .6958(3) .6414(3) .064 Uiso calc R 1 . H
C68 -.0019(3) .5278(3) .7296(3) .0577(9) Uani d . 1 . C
H68 -.0429(3) .5232(3) .6747(3) .069 Uiso calc R 1 . H
C69 .0273(3) .4322(3) .8308(3) .0563(9) Uani d . 1 . C
C70 .0907(3) .4370(3) .9120(3) .0606(10) Uani d . 1 . C
H70 .1115(3) .3711(3) .9800(3) .073 Uiso calc R 1 . H
C71 .1226(3) .5406(3) .8906(3) .0525(9) Uani d . 1 . C
O72 .6146(2) .7273(2) .7636(2) .0651(7) Uani d . 1 . O
C73 .6826(4) .6740(4) .7061(4) .0723(12) Uani d . 1 . C
H73A .6422(4) .6284(4) .6863(4) .109 Uiso calc R 1 . H
H73B .7466(4) .6242(4) .7537(4) .109 Uiso calc R 1 . H
H73C .7050(4) .7336(4) .6396(4) .109 Uiso calc R 1 . H
O74 .7609(2) 1.0134(2) .9158(2) .0607(7) Uani d . 1 . O
C75 .8751(3) 1.0179(4) .9209(4) .0668(11) Uani d . 1 . C
H75A .8850(3) 1.0720(4) .9492(4) .100 Uiso calc R 1 . H
H75B .9014(3) 1.0432(4) .8474(4) .100 Uiso calc R 1 . H
H75C .9155(3) .9416(4) .9696(4) .100 Uiso calc R 1 . H
Cl76 -.01611(11) .30352(10) .85777(10) .0867(4) Uani d . 1 . Cl
Cl77 .20333(10) .54313(11) .99388(9) .0804(3) Uani d . 1 . Cl

loop_
_atom_type_symbol
_atom_type_description
_atom_type_scat_dispersion_real
_atom_type_scat_dispersion_imag
_atom_type_scat_source
C C 0.0181 0.0091 'International Tables Vol C Tables 4.2.6.8 and 6.1.1.4'
H H 0.0000 0.0000 'International Tables Vol C Tables 4.2.6.8 and 6.1.1.4'
N N 0.0311 0.0180 'International Tables Vol C Tables 4.2.6.8 and 6.1.1.4'
O O 0.0492 0.0322 'International Tables Vol C Tables 4.2.6.8 and 6.1.1.4'
S S 0.3331 0.5567 'International Tables Vol C Tables 4.2.6.8 and 6.1.1.4'
Cl Cl 0.3639 0.7018 'International Tables Vol C Tables 4.2.6.8 and 6.1.1.4'

loop_
_geom_angle_atom_site_label_1
_geom_angle_atom_site_label_2
_geom_angle_atom_site_label_3
_geom_angle
_geom_angle_publ_flag
C6 C1 C2 119.9(3) no
C6 C1 C7 117.9(3) no
C2 C1 C7 122.1(3) no
O22 C2 C3 124.9(3) no
O22 C2 C1 116.0(3) no
C3 C2 C1 119.1(3) no
C4 C3 C2 120.3(3) no
C5 C4 C3 120.5(3) no
C6 C5 C4 119.7(4) no
C6 C5 O24 123.0(4) no
C4 C5 O24 117.2(3) no
C5 C6 C1 120.6(3) no
C11 C7 N8 111.2(3) yes
C11 C7 C1 126.3(3) no
N8 C7 C1 122.1(3) yes
C9 N8 C7 116.8(2) yes
N12 C9 N8 120.5(3) yes
N12 C9 S10 131.0(2) yes
N8 C9 S10 108.5(2) yes
C11 S10 C9 91.0(2) yes
C7 C11 S10 112.5(3) yes
C9 N12 S13 120.8(2) yes
O14 S13 O15 116.14(15) yes
O14 S13 N12 108.23(14) yes
O15 S13 N12 113.59(14) yes
O14 S13 C16 105.28(15) yes
O15 S13 C16 108.09(14) yes
N12 S13 C16 104.56(14) yes
C21 C16 C17 118.4(3) no
C21 C16 S13 123.5(3) no
C17 C16 S13 118.1(3) no
C18 C17 C16 121.3(4) no
C19 C18 C17 119.0(4) no
C18 C19 C20 121.3(4) no
C18 C19 Cl26 119.5(3) no
C20 C19 Cl26 119.1(3) no
C19 C20 C21 119.7(4) no
C16 C21 C20 120.3(3) no
C16 C21 Cl27 121.5(3) no
C20 C21 Cl27 118.3(3) no
C2 O22 C23 117.8(3) no
C5 O24 C25 115.7(3) no
C56 C51 C52 118.1(3) no
C56 C51 C57 118.4(3) no
C52 C51 C57 123.6(3) no
O72 C52 C53 124.4(3) no
O72 C52 C51 116.6(3) no
C53 C52 C51 119.0(3) no
C52 C53 C54 121.8(3) no
C53 C54 C55 119.6(3) no
O74 C55 C56 116.2(3) no
O74 C55 C54 124.8(3) no
C56 C55 C54 119.0(3) no
C55 C56 C51 122.4(3) no
C61 C57 N58 109.8(3) yes
C61 C57 C51 128.2(3) no
N58 C57 C51 121.9(3) yes
C59 N58 C57 117.2(3) yes
N62 C59 N58 120.3(3) yes
N62 C59 S60 130.9(3) yes
N58 C59 S60 108.9(2) yes
C61 S60 C59 90.7(2) yes
C57 C61 S60 113.3(3) yes
C59 N62 S63 120.5(2) yes
O64 S63 O65 116.4(2) yes
O64 S63 N62 108.8(2) yes
O65 S63 N62 112.7(2) yes
O64 S63 C66 105.7(2) yes
O65 S63 C66 108.0(2) yes
N62 S63 C66 104.3(2) yes
C71 C66 C67 118.0(3) no
C71 C66 S63 124.2(3) no
C67 C66 S63 117.7(3) no
C68 C67 C66 121.5(4) no
C69 C68 C67 119.2(3) no
C68 C69 C70 121.0(4) no
C68 C69 Cl76 119.5(3) no
C70 C69 Cl76 119.4(3) no
C71 C70 C69 119.0(4) no
C70 C71 C66 121.3(3) no
C70 C71 Cl77 117.8(3) no
C66 C71 Cl77 120.9(3) no
C52 O72 C73 118.7(3) no
C55 O74 C75 116.9(3) no

loop_
_geom_bond_atom_site_label_1
_geom_bond_atom_site_label_2
_geom_bond_site_symmetry_2
_geom_bond_distance
_geom_bond_publ_flag
C1 C6 . 1.388(5) no
C1 C2 . 1.396(4) no
C1 C7 . 1.475(4) yes
C2 O22 . 1.363(4) no
C2 C3 . 1.393(5) no
C3 C4 . 1.383(6) no
C4 C5 . 1.380(5) no
C5 C6 . 1.377(5) no
C5 O24 . 1.382(5) no
C7 C11 . 1.336(4) yes
C7 N8 . 1.390(4) yes
N8 C9 . 1.341(4) yes
C9 N12 . 1.313(4) yes
C9 S10 . 1.747(3) yes
S10 C11 . 1.727(3) yes
N12 S13 . 1.591(3) yes
S13 O14 . 1.438(2) yes
S13 O15 . 1.440(2) yes
S13 C16 . 1.775(3) yes
C16 C21 . 1.384(5) no
C16 C17 . 1.383(5) no
C17 C18 . 1.382(5) no
C18 C19 . 1.359(6) no
C19 C20 . 1.364(5) no
C19 Cl26 . 1.736(4) no
C20 C21 . 1.387(5) no
C21 Cl27 . 1.720(4) no
O22 C23 . 1.423(4) no
O24 C25 . 1.414(5) no
C51 C56 . 1.392(5) no
C51 C52 . 1.407(5) no
C51 C57 . 1.473(5) yes
C52 O72 . 1.370(4) no
C52 C53 . 1.381(5) no
C53 C54 . 1.382(5) no
C54 C55 . 1.384(5) no
C55 O74 . 1.366(4) no
C55 C56 . 1.375(5) no
C57 C61 . 1.343(5) yes
C57 N58 . 1.386(4) yes
N58 C59 . 1.341(4) yes
C59 N62 . 1.311(4) yes
C59 S60 . 1.732(3) yes
S60 C61 . 1.720(4) yes
N62 S63 . 1.593(3) yes
S63 O64 . 1.437(3) yes
S63 O65 . 1.441(3) yes
S63 C66 . 1.769(4) yes
C66 C71 . 1.383(5) no
C66 C67 . 1.386(5) no
C67 C68 . 1.372(5) no
C68 C69 . 1.367(5) no
C69 C70 . 1.381(5) no
C69 Cl76 . 1.728(4) no
C70 C71 . 1.375(5) no
C71 Cl77 . 1.735(4) no
O72 C73 . 1.424(4) no
O74 C75 . 1.427(4) no

loop_
_geom_torsion_atom_site_label_1
_geom_torsion_atom_site_label_2
_geom_torsion_atom_site_label_3
_geom_torsion_atom_site_label_4
_geom_torsion
_geom_torsion_publ_flag
C6 C1 C2 O22 176.7(3) no
C7 C1 C2 O22 -3.7(5) no
C6 C1 C2 C3 -1.2(5) no
C7 C1 C2 C3 178.3(3) no
O22 C2 C3 C4 -176.7(4) no
C1 C2 C3 C4 1.1(5) no
C2 C3 C4 C5 0.1(6) no
C3 C4 C5 C6 -1.1(7) no
C3 C4 C5 O24 -178.6(4) no
C4 C5 C6 C1 1.0(6) no
O24 C5 C6 C1 178.3(4) no
C2 C1 C6 C5 0.2(5) no
C7 C1 C6 C5 -179.4(3) no
C6 C1 C7 C11 -35.1(5) no
C2 C1 C7 C11 145.4(4) no
C6 C1 C7 N8 138.0(3) no
C2 C1 C7 N8 -41.6(5) no
C11 C7 N8 C9 0.6(4) no
C1 C7 N8 C9 -173.4(3) no
C7 N8 C9 N12 179.6(3) no
C7 N8 C9 S10 -0.9(3) no
N12 C9 S10 C11 -179.9(3) no
N8 C9 S10 C11 0.7(2) no
N8 C7 C11 S10 0.0(4) no
C1 C7 C11 S10 173.7(3) no
C9 S10 C11 C7 -0.4(3) no
N8 C9 N12 S13 -167.0(2) no
S10 C9 N12 S13 13.7(4) no
C9 N12 S13 O14 118.2(3) no
C9 N12 S13 O15 -12.3(3) no
C9 N12 S13 C16 -129.9(3) no
O14 S13 C16 C21 -175.9(3) no
O15 S13 C16 C21 -51.1(3) no
N12 S13 C16 C21 70.2(3) no
O14 S13 C16 C17 0.9(3) no
O15 S13 C16 C17 125.6(3) no
N12 S13 C16 C17 -113.1(3) no
C21 C16 C17 C18 0.8(5) no
S13 C16 C17 C18 -176.1(3) no
C16 C17 C18 C19 0.7(6) no
C17 C18 C19 C20 -2.1(6) no
C17 C18 C19 Cl26 177.1(3) no
C18 C19 C20 C21 2.0(6) no
Cl26 C19 C20 C21 -177.2(3) no
C17 C16 C21 C20 -1.0(5) no
S13 C16 C21 C20 175.8(3) no
C17 C16 C21 Cl27 179.5(3) no
S13 C16 C21 Cl27 -3.7(4) no
C19 C20 C21 C16 -0.4(6) no
C19 C20 C21 Cl27 179.1(3) no
C3 C2 O22 C23 -7.9(5) no
C1 C2 O22 C23 174.3(3) yes
C6 C5 O24 C25 36.8(6) yes
C4 C5 O24 C25 -145.8(4) no
C56 C51 C52 O72 -179.3(3) no
C57 C51 C52 O72 1.5(5) no
C56 C51 C52 C53 1.5(5) no
C57 C51 C52 C53 -177.7(3) no
O72 C52 C53 C54 -179.5(3) no
C51 C52 C53 C54 -0.4(6) no
C52 C53 C54 C55 -0.2(6) no
C53 C54 C55 O74 -179.2(3) no
C53 C54 C55 C56 -0.5(5) no
O74 C55 C56 C51 -179.4(3) no
C54 C55 C56 C51 1.8(5) no
C52 C51 C56 C55 -2.2(5) no
C57 C51 C56 C55 177.0(3) no
C56 C51 C57 C61 -14.5(6) no
C52 C51 C57 C61 164.8(4) no
C56 C51 C57 N58 164.9(3) no
C52 C51 C57 N58 -15.9(5) no
C61 C57 N58 C59 2.3(5) no
C51 C57 N58 C59 -177.2(3) no
C57 N58 C59 N62 177.6(3) no
C57 N58 C59 S60 -1.7(4) no
N62 C59 S60 C61 -178.7(4) no
N58 C59 S60 C61 0.5(3) no
N58 C57 C61 S60 -1.8(4) no
C51 C57 C61 S60 177.6(3) no
C59 S60 C61 C57 0.8(3) no
N58 C59 N62 S63 -172.0(3) no
S60 C59 N62 S63 7.1(5) no
C59 N62 S63 O64 114.4(3) no
C59 N62 S63 O65 -16.3(4) no
C59 N62 S63 C66 -133.1(3) no
O64 S63 C66 C71 -178.5(3) no
O65 S63 C66 C71 -53.3(3) no
N62 S63 C66 C71 66.8(3) no
O64 S63 C66 C67 -2.7(3) no
O65 S63 C66 C67 122.5(3) no
N62 S63 C66 C67 -117.4(3) no
C71 C66 C67 C68 1.1(5) no
S63 C66 C67 C68 -175.0(3) no
C66 C67 C68 C69 0.4(6) no
C67 C68 C69 C70 -1.7(6) no
C67 C68 C69 Cl76 178.2(3) no
C68 C69 C70 C71 1.4(6) no
Cl76 C69 C70 C71 -178.5(3) no
C69 C70 C71 C66 0.2(6) no
C69 C70 C71 Cl77 -179.4(3) no
C67 C66 C71 C70 -1.4(5) no
S63 C66 C71 C70 174.3(3) no
C67 C66 C71 Cl77 178.2(3) no
S63 C66 C71 Cl77 -6.0(4) no
C53 C52 O72 C73 -8.1(5) no
C51 C52 O72 C73 172.7(3) yes
C56 C55 O74 C75 175.6(3) no
C54 C55 O74 C75 -5.7(5) yes

loop_
_cod_related_entry_id
_cod_related_entry_database
_cod_related_entry_code
1 ChemSpider 2278507
